data_7721005
loop_
_publ_author_name
'Amrutha, P. R.'
'Kundu, Gargi'
'Ganesh, Vemuri Lakshmi'
'Gonnade, Rajesh G.'
'Gopakumar, Gopinadhanpillai'
'Sen, Sakya S.'

_publ_section_title
;
 Reactions of saturated NHC&#xb7;boranes with electron-deficient alkynes
 and alkenes. Borirane formation, their reactivities, and coupling of
 tetracyanoethylene.
;
_journal_issue 21
_journal_name_full 'Dalton transactions (Cambridge, England : 2003)'
_journal_page_first 8356
_journal_page_last 8365
_journal_paper_doi 10.1039/d6dt00852f
_journal_volume 55
_journal_year 2026
_chemical_formula_moiety 'C76 H100 B2 N12 O2'
_chemical_formula_sum 'C76 H100 B2 N12 O2'
_chemical_formula_weight 1235.29
_space_group_crystal_system monoclinic
_space_group_IT_number 14
_space_group_name_Hall '-P 2yn'
_space_group_name_H-M_alt 'P 1 21/n 1'
_atom_sites_solution_hydrogens mixed
_audit_creation_date 2025-09-02
_audit_creation_method
;
Olex2 1.5
(compiled 2024.02.16 svn.r378c4104 for OlexSys, GUI svn.r6928)
;
_audit_update_record
;
2025-10-07 deposited with the CCDC.	2026-05-07 downloaded from the CCDC.
;
_cell_angle_alpha 90
_cell_angle_beta 95.381(2)
_cell_angle_gamma 90
_cell_formula_units_Z 4
_cell_length_a 11.4137(6)
_cell_length_b 22.3005(13)
_cell_length_c 28.7746(17)
_cell_measurement_reflns_used 154587
_cell_measurement_temperature 100(2)
_cell_measurement_theta_max 27.604
_cell_measurement_theta_min 1.96
_cell_volume 7291.8(7)
_computing_cell_refinement 'SAINT (Bruker, 2016)'
_computing_data_collection 'APEX3 (Bruker, 2016)'
_computing_data_reduction 'SAINT (Bruker, 2016)'
_computing_molecular_graphics 'Olex2 1.5 (Dolomanov et al., 2009)'
_computing_publication_material 'Olex2 1.5 (Dolomanov et al., 2009)'
_computing_structure_refinement 'SHELXL-2018/3 (Sheldrick, 2018)'
_computing_structure_solution 'SHELXT 2018/2 (Sheldrick, 2018)'
_diffrn_ambient_temperature 100(2)
_diffrn_detector 'Photon II CPAD Area Detector'
_diffrn_detector_area_resol_mean 7.39
_diffrn_measured_fraction_theta_full 0.998
_diffrn_measured_fraction_theta_max 0.998
_diffrn_measurement_device '\k-geometry diffractometer'
_diffrn_measurement_device_type 'Bruker D8 VENTURE Kappa Duo PHOTON II CPAD'
_diffrn_measurement_method '\f and \w scans'
_diffrn_radiation_monochromator 'multilayer mirrors'
_diffrn_radiation_type MoK\a
_diffrn_radiation_wavelength 0.71073
_diffrn_reflns_av_R_equivalents 0.1825
_diffrn_reflns_av_unetI/netI 0.0672
_diffrn_reflns_Laue_measured_fraction_full 0.998
_diffrn_reflns_Laue_measured_fraction_max 0.998
_diffrn_reflns_limit_h_max 13
_diffrn_reflns_limit_h_min -13
_diffrn_reflns_limit_k_max 27
_diffrn_reflns_limit_k_min -27
_diffrn_reflns_limit_l_max 34
_diffrn_reflns_limit_l_min -34
_diffrn_reflns_number 219277
_diffrn_reflns_point_group_measured_fraction_full 0.998
_diffrn_reflns_point_group_measured_fraction_max 0.998
_diffrn_reflns_theta_full 25.242
_diffrn_reflns_theta_max 25.500
_diffrn_reflns_theta_min 2.315
_diffrn_source 'micro-focus sealed tube'
_diffrn_source_type 'Incoatech I\mS HB'
_exptl_absorpt_coefficient_mu 0.069
_exptl_absorpt_correction_T_max 0.2050
_exptl_absorpt_correction_T_min 0.1600
_exptl_absorpt_correction_type multi-scan
_exptl_absorpt_process_details
;
 SADABS 2016/2: Krause, L., Herbst-Irmer, R., Sheldrick G.M. & Stalke D.,
 J. Appl. Cryst. 48 (2015) 3-10
;
_exptl_crystal_colour red
_exptl_crystal_colour_primary red
_exptl_crystal_density_diffrn 1.125
_exptl_crystal_description block
_exptl_crystal_F_000 2664
_exptl_crystal_size_max 0.23
_exptl_crystal_size_mid 0.15
_exptl_crystal_size_min 0.1
_refine_diff_density_max 0.687
_refine_diff_density_min -0.498
_refine_diff_density_rms 0.064
_refine_ls_extinction_coef 0.0041(4)
_refine_ls_extinction_expression Fc^*^=kFc[1+0.001xFc^2^\l^3^/sin(2\q)]^-1/4^
_refine_ls_extinction_method 'SHELXL-2018/3 (Sheldrick 2018)'
_refine_ls_goodness_of_fit_ref 1.101
_refine_ls_hydrogen_treatment mixed
_refine_ls_matrix_type full
_refine_ls_number_parameters 858
_refine_ls_number_reflns 13537
_refine_ls_number_restraints 13
_refine_ls_restrained_S_all 1.107
_refine_ls_R_factor_all 0.1250
_refine_ls_R_factor_gt 0.0650
_refine_ls_shift/su_max 0.000
_refine_ls_shift/su_mean 0.000
_refine_ls_structure_factor_coef Fsqd
_refine_ls_weighting_details 'w=1/[\s^2^(Fo^2^)+(0.0756P)^2^+7.8534P] where P=(Fo^2^+2Fc^2^)/3'
_refine_ls_weighting_scheme calc
_refine_ls_wR_factor_gt 0.1561
_refine_ls_wR_factor_ref 0.2060
_reflns_Friedel_coverage 0.000
_reflns_number_gt 8388
_reflns_number_total 13537
_reflns_threshold_expression 'I > 2\s(I)'
_cod_data_source_file d6dt00852f2.cif
_cod_data_source_block mo_24102024APR_0m
_cod_depositor_comments 'Adding full bibliography for 7721003--7721010.cif.'
_cod_database_code 7721005
_shelx_shelxl_version_number 2018/3
_shelx_space_group_comment
;
The symmetry employed for this shelxl refinement is uniquely defined
by the following loop, which should always be used as a source of
symmetry information in preference to the above space-group names.
They are only intended as comments.
;
_shelx_estimated_absorpt_t_max 0.993
_shelx_estimated_absorpt_t_min 0.984
_olex2_refinement_description
;
1. Restrained distances
 N5-H4
 1 with sigma of 0.02
2. Uiso/Uaniso restraints and constraints
Uanis(C79) \\sim Ueq, Uanis(C77) \\sim Ueq: with sigma of 0.006 and sigma for
terminal atoms of 0.012
3.a Ternary CH refined with riding coordinates:
 C28(H28), C33(H33), C38(H38), C43(H43), C50(H50), C54(H54), C63(H63), C66(H66)
3.b Secondary CH2 refined with riding coordinates:
 C1(H1A,H1B), C2(H2A,H2B), C3(H3A,H3B), C12(H12A,H12B), C13(H13A,H13B),
 C14(H14A,H14B), C72(H72A,H72B), C73(H73A,H73B), C74(H74A,H74B), C75(H75A,H75B),
  C76(H76A,H76B), C77(H77A,H77B), C79(H79A,H79B), C80(H80A,H80B)
3.c Aromatic/amide H refined with riding coordinates:
 C23(H23), C24(H24), C25(H25), C31(H31), C44(H44), C46(H46), C57(H57),
 C58(H58), C59(H59), C69(H69), C70(H70), C71(H71)
3.d Idealised Me refined as rotating group:
 C27(H27A,H27B,H27C), C29(H29A,H29B,H29C), C34(H34A,H34B,H34C), C35(H35A,H35B,
 H35C), C36(H36A,H36B,H36C), C37(H37A,H37B,H37C), C41(H41A,H41B,H41C), C42(H42A,
 H42B,H42C), C51(H51A,H51B,H51C), C55(H55A,H55B,H55C), C56(H56A,H56B,H56C),
 C61(H61A,H61B,H61C), C62(H62A,H62B,H62C), C64(H64A,H64B,H64C), C67(H67A,H67B,
 H67C), C68(H68A,H68B,H68C)
;
_olex2_submission_special_instructions 'No special instructions were received'

loop_
_space_group_symop_operation_xyz
'x, y, z'
'-x+1/2, y+1/2, -z+1/2'
'-x, -y, -z'
'x-1/2, -y-1/2, z-1/2'

loop_
_atom_site_label
_atom_site_type_symbol
_atom_site_fract_x
_atom_site_fract_y
_atom_site_fract_z
_atom_site_U_iso_or_equiv
_atom_site_adp_type
_atom_site_occupancy
_atom_site_site_symmetry_order
_atom_site_calc_flag
_atom_site_refinement_flags_posn
_atom_site_refinement_flags_adp
_atom_site_refinement_flags_occupancy
_atom_site_disorder_assembly
_atom_site_disorder_group
N1 N 0.7043(2) 0.38387(11) 0.74604(8) 0.0266(6) Uani 1 1 d . . . . .
N2 N 0.7178(2) 0.47145(11) 0.78819(9) 0.0272(6) Uani 1 1 d . . . . .
N3 N 0.2570(2) 0.80386(10) 0.53769(8) 0.0234(5) Uani 1 1 d . . . . .
N4 N 0.2774(2) 0.70128(11) 0.53805(9) 0.0249(6) Uani 1 1 d . . . . .
N5 N 0.5161(2) 0.71100(11) 0.59915(9) 0.0269(6) Uani 1 1 d D . . . .
N6 N 0.5211(2) 0.77151(12) 0.45395(10) 0.0367(7) Uani 1 1 d . . . . .
N7 N 0.6168(2) 0.90334(13) 0.56077(10) 0.0391(7) Uani 1 1 d . . . . .
N8 N 0.8702(3) 0.75626(19) 0.53415(13) 0.0664(11) Uani 1 1 d . . . . .
N9 N 0.5707(3) 0.73276(13) 0.71786(11) 0.0413(7) Uani 1 1 d . . . . .
N10 N 0.9032(2) 0.72954(13) 0.65700(10) 0.0391(7) Uani 1 1 d . . . . .
N11 N 0.6518(2) 0.54113(12) 0.69511(9) 0.0320(6) Uani 1 1 d . . . . .
N12 N 0.7711(3) 0.57709(13) 0.57713(11) 0.0420(7) Uani 1 1 d . . . . .
C1 C 0.1332(3) 0.79893(13) 0.51707(12) 0.0297(7) Uani 1 1 d . . . . .
H1A H 0.110024 0.836208 0.499932 0.036 Uiso 1 1 calc R U . . .
H1B H 0.080571 0.793613 0.542211 0.036 Uiso 1 1 calc R U . . .
C2 C 0.1208(3) 0.74657(14) 0.48441(12) 0.0323(7) Uani 1 1 d . . . . .
H2A H 0.168663 0.753081 0.457891 0.039 Uiso 1 1 calc R U . . .
H2B H 0.037522 0.741832 0.471896 0.039 Uiso 1 1 calc R U . . .
C3 C 0.1621(3) 0.69149(14) 0.51092(12) 0.0317(7) Uani 1 1 d . . . . .
H3A H 0.103102 0.680044 0.532457 0.038 Uiso 1 1 calc R U . . .
H3B H 0.168906 0.658002 0.488752 0.038 Uiso 1 1 calc R U . . .
C4 C 0.3233(2) 0.75558(13) 0.54889(10) 0.0228(6) Uani 1 1 d . . . . .
C5 C 0.5627(3) 0.79067(13) 0.54351(11) 0.0262(7) Uani 1 1 d . . . . .
C6 C 0.6665(3) 0.75248(14) 0.56408(11) 0.0284(7) Uani 1 1 d . . . . .
C7 C 0.5899(3) 0.85472(15) 0.55217(11) 0.0292(7) Uani 1 1 d . . . . .
C8 C 0.5395(3) 0.78058(13) 0.49317(12) 0.0271(7) Uani 1 1 d . . . . .
C9 C 0.7789(3) 0.75500(17) 0.54821(12) 0.0401(9) Uani 1 1 d . . . . .
C10 C 0.6309(2) 0.71184(13) 0.59530(10) 0.0240(7) Uani 1 1 d . . . . .
C11 C 0.6881(3) 0.44358(13) 0.74787(11) 0.0274(7) Uani 1 1 d . . . . .
C12 C 0.7428(3) 0.34688(14) 0.78701(11) 0.0311(7) Uani 1 1 d . . . . .
H12A H 0.828455 0.339316 0.787743 0.037 Uiso 1 1 calc R U . . .
H12B H 0.701883 0.307714 0.784507 0.037 Uiso 1 1 calc R U . . .
C13 C 0.7167(3) 0.37753(14) 0.83148(11) 0.0328(8) Uani 1 1 d . . . . .
H13A H 0.753145 0.355071 0.858793 0.039 Uiso 1 1 calc R U . . .
H13B H 0.630701 0.379150 0.833520 0.039 Uiso 1 1 calc R U . . .
C14 C 0.7666(3) 0.44023(14) 0.83111(11) 0.0308(7) Uani 1 1 d . . . . .
H14A H 0.745886 0.462486 0.858954 0.037 Uiso 1 1 calc R U . . .
H14B H 0.853502 0.438421 0.832042 0.037 Uiso 1 1 calc R U . . .
C15 C 0.6528(3) 0.59053(14) 0.68261(11) 0.0290(7) Uani 1 1 d . . . . .
C16 C 0.6549(3) 0.64954(13) 0.66912(11) 0.0283(7) Uani 1 1 d . . . . .
C17 C 0.7123(3) 0.66997(13) 0.62624(11) 0.0265(7) Uani 1 1 d . . . . .
C18 C 0.6101(3) 0.69430(14) 0.69716(11) 0.0305(7) Uani 1 1 d . . . . .
C19 C 0.8212(3) 0.70366(13) 0.64195(11) 0.0288(7) Uani 1 1 d . . . . .
C20 C 0.7456(3) 0.61760(15) 0.59841(11) 0.0298(7) Uani 1 1 d . . . . .
C21 C 0.3302(3) 0.64598(13) 0.55641(11) 0.0263(7) Uani 1 1 d . . . . .
C22 C 0.3034(3) 0.62665(13) 0.60054(11) 0.0272(7) Uani 1 1 d . . . . .
C23 C 0.3604(3) 0.57530(14) 0.61917(12) 0.0313(7) Uani 1 1 d . . . . .
H23 H 0.346066 0.561866 0.649452 0.038 Uiso 1 1 calc R U . . .
C24 C 0.4376(3) 0.54386(14) 0.59389(11) 0.0311(7) Uani 1 1 d . . . . .
H24 H 0.478692 0.510143 0.607426 0.037 Uiso 1 1 calc R U . . .
C25 C 0.4550(3) 0.56141(13) 0.54917(11) 0.0292(7) Uani 1 1 d . . . . .
H25 H 0.505005 0.538132 0.531674 0.035 Uiso 1 1 calc R U . . .
C26 C 0.4012(3) 0.61234(13) 0.52888(11) 0.0265(7) Uani 1 1 d . . . . .
C27 C 0.2632(4) 0.67498(18) 0.67724(13) 0.0505(10) Uani 1 1 d . . . . .
H27A H 0.202552 0.695963 0.692938 0.076 Uiso 1 1 calc R U . . .
H27B H 0.331083 0.701473 0.675391 0.076 Uiso 1 1 calc R U . . .
H27C H 0.287844 0.638878 0.694954 0.076 Uiso 1 1 calc R U . . .
C28 C 0.2133(3) 0.65724(15) 0.62802(12) 0.0352(8) Uani 1 1 d . . . . .
H28 H 0.187104 0.694695 0.610978 0.042 Uiso 1 1 calc R U . . .
C29 C 0.1060(3) 0.61653(17) 0.62959(15) 0.0475(10) Uani 1 1 d . . . . .
H29A H 0.046810 0.636758 0.646547 0.071 Uiso 1 1 calc R U . . .
H29B H 0.129805 0.579024 0.645528 0.071 Uiso 1 1 calc R U . . .
H29C H 0.072688 0.607718 0.597688 0.071 Uiso 1 1 calc R U . . .
C31 C 0.3388(3) 0.98228(14) 0.57575(12) 0.0343(8) Uani 1 1 d . . . . .
H31 H 0.356857 1.022592 0.584378 0.041 Uiso 1 1 calc R U . . .
C33 C 0.4185(3) 0.62774(14) 0.47886(11) 0.0310(7) Uani 1 1 d . . . . .
H33 H 0.387958 0.669257 0.472557 0.037 Uiso 1 1 calc R U . . .
C34 C 0.5480(3) 0.62663(16) 0.46923(12) 0.0380(8) Uani 1 1 d . . . . .
H34A H 0.555876 0.642817 0.438017 0.057 Uiso 1 1 calc R U . . .
H34B H 0.576963 0.585243 0.470939 0.057 Uiso 1 1 calc R U . . .
H34C H 0.594155 0.651115 0.492575 0.057 Uiso 1 1 calc R U . . .
C35 C 0.3473(3) 0.58480(15) 0.44547(12) 0.0380(8) Uani 1 1 d . . . . .
H35A H 0.361793 0.594148 0.413225 0.057 Uiso 1 1 calc R U . . .
H35B H 0.263255 0.589434 0.449127 0.057 Uiso 1 1 calc R U . . .
H35C H 0.371283 0.543398 0.452721 0.057 Uiso 1 1 calc R U . . .
C36 C 0.2097(3) 0.91524(18) 0.43615(13) 0.0466(9) Uani 1 1 d . . . . .
H36A H 0.137684 0.899478 0.447691 0.070 Uiso 1 1 calc R U . . .
H36B H 0.211772 0.904131 0.403287 0.070 Uiso 1 1 calc R U . . .
H36C H 0.210872 0.959019 0.439079 0.070 Uiso 1 1 calc R U . . .
C37 C 0.4282(3) 0.91134(15) 0.44440(12) 0.0365(8) Uani 1 1 d . . . . .
H37A H 0.497904 0.900048 0.465057 0.055 Uiso 1 1 calc R U . . .
H37B H 0.424698 0.955091 0.441414 0.055 Uiso 1 1 calc R U . . .
H37C H 0.432983 0.893353 0.413561 0.055 Uiso 1 1 calc R U . . .
C38 C 0.3174(3) 0.88871(15) 0.46499(11) 0.0319(7) Uani 1 1 d . . . . .
H38 H 0.314440 0.844043 0.462084 0.038 Uiso 1 1 calc R U . . .
C39 C 0.3168(3) 0.90533(13) 0.51657(11) 0.0268(7) Uani 1 1 d . . . . .
C40 C 0.2837(3) 0.88234(13) 0.59802(11) 0.0274(7) Uani 1 1 d . . . . .
C41 C 0.1143(3) 0.85205(16) 0.64284(13) 0.0409(9) Uani 1 1 d . . . . .
H41A H 0.087741 0.821717 0.664158 0.061 Uiso 1 1 calc R U . . .
H41B H 0.066387 0.849534 0.612794 0.061 Uiso 1 1 calc R U . . .
H41C H 0.105872 0.892022 0.656283 0.061 Uiso 1 1 calc R U . . .
C42 C 0.3202(3) 0.84561(16) 0.68172(12) 0.0398(8) Uani 1 1 d . . . . .
H42A H 0.296589 0.814752 0.703228 0.060 Uiso 1 1 calc R U . . .
H42B H 0.310375 0.885348 0.695369 0.060 Uiso 1 1 calc R U . . .
H42C H 0.402911 0.839733 0.676273 0.060 Uiso 1 1 calc R U . . .
C43 C 0.2435(3) 0.84093(14) 0.63546(11) 0.0316(7) Uani 1 1 d . . . . .
H43 H 0.249908 0.798845 0.623958 0.038 Uiso 1 1 calc R U . . .
C44 C 0.3107(3) 0.94165(14) 0.60918(12) 0.0319(7) Uani 1 1 d . . . . .
H44 H 0.309778 0.954597 0.640603 0.038 Uiso 1 1 calc R U . . .
C46 C 0.3409(3) 0.96467(14) 0.53010(12) 0.0322(7) Uani 1 1 d . . . . .
H46 H 0.358947 0.993233 0.507338 0.039 Uiso 1 1 calc R U . . .
C47 C 0.2912(2) 0.86473(13) 0.55141(11) 0.0241(7) Uani 1 1 d . . . . .
C48 C 0.7042(3) 0.53602(13) 0.79313(11) 0.0287(7) Uani 1 1 d . . . . .
C49 C 0.5961(3) 0.55855(14) 0.80437(11) 0.0337(8) Uani 1 1 d . . . . .
C50 C 0.4908(3) 0.51896(16) 0.81222(13) 0.0419(9) Uani 1 1 d . . . . .
H50 H 0.508893 0.477346 0.802088 0.050 Uiso 1 1 calc R U . . .
C51 C 0.4735(3) 0.51689(18) 0.86409(14) 0.0513(10) Uani 1 1 d . . . . .
H51A H 0.405093 0.491869 0.868897 0.077 Uiso 1 1 calc R U . . .
H51B H 0.460484 0.557604 0.875352 0.077 Uiso 1 1 calc R U . . .
H51C H 0.543817 0.499875 0.881368 0.077 Uiso 1 1 calc R U . . .
C52 C 0.6969(3) 0.35097(13) 0.70235(10) 0.0257(7) Uani 1 1 d . . . . .
C53 C 0.5942(3) 0.31949(13) 0.68816(11) 0.0271(7) Uani 1 1 d . . . . .
C54 C 0.4839(3) 0.32303(15) 0.71385(11) 0.0322(7) Uani 1 1 d . . . . .
H54 H 0.501640 0.349246 0.741818 0.039 Uiso 1 1 calc R U . . .
C55 C 0.4469(3) 0.26147(16) 0.73090(12) 0.0389(8) Uani 1 1 d . . . . .
H55A H 0.376916 0.265865 0.747932 0.058 Uiso 1 1 calc R U . . .
H55B H 0.511152 0.244224 0.751631 0.058 Uiso 1 1 calc R U . . .
H55C H 0.428747 0.234921 0.704044 0.058 Uiso 1 1 calc R U . . .
C56 C 0.3827(3) 0.35185(16) 0.68286(13) 0.0417(9) Uani 1 1 d . . . . .
H56A H 0.313682 0.355653 0.700511 0.063 Uiso 1 1 calc R U . . .
H56B H 0.362918 0.326643 0.655336 0.063 Uiso 1 1 calc R U . . .
H56C H 0.406704 0.391670 0.672916 0.063 Uiso 1 1 calc R U . . .
C57 C 0.5883(3) 0.62032(15) 0.81027(12) 0.0396(8) Uani 1 1 d . . . . .
H57 H 0.515242 0.637345 0.816719 0.047 Uiso 1 1 calc R U . . .
C58 C 0.6832(3) 0.65724(15) 0.80702(12) 0.0402(9) Uani 1 1 d . . . . .
H58 H 0.675872 0.699108 0.812110 0.048 Uiso 1 1 calc R U . . .
C59 C 0.7894(3) 0.63389(14) 0.79640(11) 0.0366(8) Uani 1 1 d . . . . .
H59 H 0.854461 0.659898 0.794001 0.044 Uiso 1 1 calc R U . . .
C60 C 0.8022(3) 0.57250(14) 0.78915(11) 0.0303(7) Uani 1 1 d . . . . .
C61 C 0.3783(3) 0.53972(19) 0.78325(17) 0.0605(12) Uani 1 1 d . . . . .
H61A H 0.316374 0.509634 0.785204 0.091 Uiso 1 1 calc R U . . .
H61B H 0.394309 0.544728 0.750604 0.091 Uiso 1 1 calc R U . . .
H61C H 0.352434 0.578047 0.795446 0.091 Uiso 1 1 calc R U . . .
C62 C 1.0138(3) 0.55520(18) 0.81721(13) 0.0464(9) Uani 1 1 d . . . . .
H62A H 1.088049 0.538396 0.808501 0.070 Uiso 1 1 calc R U . . .
H62B H 0.989771 0.533856 0.844524 0.070 Uiso 1 1 calc R U . . .
H62C H 1.024651 0.597826 0.824715 0.070 Uiso 1 1 calc R U . . .
C63 C 0.9193(3) 0.54827(15) 0.77671(11) 0.0353(8) Uani 1 1 d . . . . .
H63 H 0.909280 0.504443 0.770128 0.042 Uiso 1 1 calc R U . . .
C64 C 0.9593(3) 0.57801(17) 0.73289(13) 0.0453(9) Uani 1 1 d . . . . .
H64A H 1.034865 0.560949 0.726032 0.068 Uiso 1 1 calc R U . . .
H64B H 0.968118 0.621261 0.738162 0.068 Uiso 1 1 calc R U . . .
H64C H 0.900359 0.570872 0.706451 0.068 Uiso 1 1 calc R U . . .
C65 C 0.7975(3) 0.34836(13) 0.67810(11) 0.0289(7) Uani 1 1 d . . . . .
C66 C 0.9076(3) 0.38422(16) 0.69264(12) 0.0365(8) Uani 1 1 d . . . . .
H66 H 0.897939 0.402308 0.723850 0.044 Uiso 1 1 calc R U . . .
C67 C 0.9214(3) 0.43571(17) 0.65838(15) 0.0506(10) Uani 1 1 d . . . . .
H67A H 0.990355 0.459830 0.669294 0.076 Uiso 1 1 calc R U . . .
H67B H 0.850878 0.460970 0.656460 0.076 Uiso 1 1 calc R U . . .
H67C H 0.931923 0.419299 0.627446 0.076 Uiso 1 1 calc R U . . .
C68 C 1.0171(3) 0.34477(18) 0.69786(13) 0.0467(9) Uani 1 1 d . . . . .
H68A H 1.085550 0.369135 0.708979 0.070 Uiso 1 1 calc R U . . .
H68B H 1.029874 0.327079 0.667572 0.070 Uiso 1 1 calc R U . . .
H68C H 1.006384 0.312753 0.720399 0.070 Uiso 1 1 calc R U . . .
C69 C 0.7921(3) 0.31310(14) 0.63798(11) 0.0312(7) Uani 1 1 d . . . . .
H69 H 0.858415 0.311019 0.620427 0.037 Uiso 1 1 calc R U . . .
C70 C 0.6914(3) 0.28104(14) 0.62330(11) 0.0314(7) Uani 1 1 d . . . . .
H70 H 0.689749 0.256554 0.596231 0.038 Uiso 1 1 calc R U . . .
C71 C 0.5935(3) 0.28457(14) 0.64793(11) 0.0295(7) Uani 1 1 d . . . . .
H71 H 0.524496 0.262875 0.637301 0.035 Uiso 1 1 calc R U . . .
B1 B 0.4538(3) 0.76630(16) 0.57667(13) 0.0254(8) Uani 1 1 d . . . . .
B2 B 0.6175(3) 0.47564(16) 0.70271(14) 0.0314(8) Uani 1 1 d . . . . .
H1 H 0.444(3) 0.7995(16) 0.6045(13) 0.047 Uiso 1 1 d . U . . .
H2 H 0.522(3) 0.4727(16) 0.7099(12) 0.047 Uiso 1 1 d . U . . .
H3 H 0.633(3) 0.4524(16) 0.6683(13) 0.047 Uiso 1 1 d . U . . .
H4 H 0.490(3) 0.6883(14) 0.6247(9) 0.047 Uiso 1 1 d D U . . .
O13 O -0.0384(2) 0.62290(13) 0.44467(11) 0.0610(8) Uani 1 1 d . . . . .
C72 C -0.0357(4) 0.5674(2) 0.46968(17) 0.0679(13) Uani 1 1 d . . . . .
H72A H -0.032262 0.575130 0.503661 0.082 Uiso 1 1 calc R U . . .
H72B H 0.034721 0.543973 0.463330 0.082 Uiso 1 1 calc R U . . .
C73 C -0.1468(4) 0.5328(2) 0.45354(18) 0.0691(13) Uani 1 1 d . . . . .
H73A H -0.200998 0.531131 0.478442 0.083 Uiso 1 1 calc R U . . .
H73B H -0.127920 0.491456 0.444282 0.083 Uiso 1 1 calc R U . . .
C74 C -0.1554(3) 0.63049(19) 0.42366(16) 0.0556(11) Uani 1 1 d . . . . .
H74A H -0.155910 0.655294 0.395108 0.067 Uiso 1 1 calc R U . . .
H74B H -0.204913 0.650306 0.445604 0.067 Uiso 1 1 calc R U . . .
C75 C -0.2005(3) 0.56861(18) 0.41186(14) 0.0499(10) Uani 1 1 d . . . . .
H75A H -0.172526 0.553993 0.382343 0.060 Uiso 1 1 calc R U . . .
H75B H -0.287504 0.567179 0.409432 0.060 Uiso 1 1 calc R U . . .
O14 O -0.0678(3) 0.84137(15) 0.42399(14) 0.0848(11) Uani 1 1 d . . . . .
C76 C -0.0994(5) 0.7907(2) 0.3956(2) 0.098(2) Uani 1 1 d . . . . .
H76A H -0.100479 0.753938 0.414859 0.118 Uiso 1 1 calc R U . . .
H76B H -0.043125 0.784979 0.371833 0.118 Uiso 1 1 calc R U . . .
C77 C -0.2204(6) 0.8046(3) 0.3729(3) 0.126(2) Uani 1 1 d . U . . .
H77A H -0.217407 0.811323 0.338999 0.151 Uiso 1 1 calc R U . . .
H77B H -0.274239 0.770577 0.377086 0.151 Uiso 1 1 calc R U . . .
C79 C -0.2619(5) 0.8578(3) 0.3946(2) 0.0834(16) Uani 1 1 d . U . . .
H79A H -0.342975 0.852142 0.403374 0.100 Uiso 1 1 calc R U . . .
H79B H -0.260561 0.892789 0.373481 0.100 Uiso 1 1 calc R U . . .
C80 C -0.1755(6) 0.8661(3) 0.4376(2) 0.104(2) Uani 1 1 d . . . . .
H80A H -0.165967 0.909039 0.445784 0.125 Uiso 1 1 calc R U . . .
H80B H -0.201935 0.844188 0.464708 0.125 Uiso 1 1 calc R U . . .

loop_
_atom_site_aniso_label
_atom_site_aniso_U_11
_atom_site_aniso_U_22
_atom_site_aniso_U_33
_atom_site_aniso_U_23
_atom_site_aniso_U_13
_atom_site_aniso_U_12
N1 0.0360(14) 0.0192(13) 0.0239(14) 0.0005(11) -0.0009(11) 0.0002(11)
N2 0.0377(15) 0.0182(13) 0.0246(14) -0.0006(11) -0.0032(11) -0.0008(11)
N3 0.0209(12) 0.0204(13) 0.0284(14) -0.0007(11) -0.0010(10) -0.0008(10)
N4 0.0258(13) 0.0202(13) 0.0283(14) -0.0033(11) -0.0002(11) 0.0013(10)
N5 0.0256(14) 0.0256(14) 0.0295(15) 0.0054(11) 0.0019(11) -0.0016(11)
N6 0.0430(17) 0.0315(16) 0.0347(18) 0.0014(13) -0.0015(13) -0.0045(13)
N7 0.0442(17) 0.0297(17) 0.0407(17) 0.0035(13) -0.0107(13) -0.0082(13)
N8 0.039(2) 0.103(3) 0.058(2) 0.026(2) 0.0081(17) 0.0003(19)
N9 0.0536(19) 0.0285(16) 0.0426(18) 0.0009(14) 0.0083(15) 0.0015(14)
N10 0.0366(16) 0.0354(17) 0.0436(18) 0.0020(14) -0.0058(13) -0.0001(13)
N11 0.0449(16) 0.0233(15) 0.0272(15) -0.0009(12) -0.0007(12) 0.0021(12)
N12 0.0451(17) 0.0326(17) 0.0481(19) -0.0060(15) 0.0036(14) 0.0036(13)
C1 0.0232(15) 0.0217(16) 0.043(2) -0.0010(14) -0.0032(14) -0.0017(12)
C2 0.0275(17) 0.0333(18) 0.0355(19) -0.0021(15) -0.0007(14) -0.0002(14)
C3 0.0294(17) 0.0240(17) 0.0398(19) -0.0061(14) -0.0075(14) 0.0000(13)
C4 0.0277(15) 0.0203(15) 0.0209(15) 0.0002(12) 0.0053(12) -0.0001(12)
C5 0.0276(16) 0.0218(16) 0.0282(17) 0.0022(13) -0.0016(13) -0.0026(12)
C6 0.0223(16) 0.0298(17) 0.0325(18) 0.0037(14) -0.0004(13) 0.0023(13)
C7 0.0307(17) 0.0302(19) 0.0254(17) 0.0054(14) -0.0037(13) -0.0051(14)
C8 0.0263(16) 0.0232(16) 0.0312(19) 0.0033(14) -0.0009(13) -0.0016(13)
C9 0.0289(19) 0.055(2) 0.037(2) 0.0132(17) 0.0017(15) -0.0001(16)
C10 0.0264(16) 0.0207(15) 0.0246(16) -0.0031(13) 0.0002(12) 0.0005(12)
C11 0.0293(16) 0.0200(16) 0.0324(18) -0.0024(13) 0.0006(13) -0.0035(12)
C12 0.0426(19) 0.0229(17) 0.0263(17) 0.0029(13) -0.0051(14) -0.0002(14)
C13 0.0409(19) 0.0285(18) 0.0280(18) 0.0048(14) -0.0018(14) -0.0018(14)
C14 0.0406(18) 0.0250(17) 0.0254(17) 0.0022(13) -0.0052(14) 0.0000(14)
C15 0.0326(17) 0.0249(18) 0.0283(17) -0.0009(14) -0.0040(13) 0.0006(13)
C16 0.0363(17) 0.0183(16) 0.0293(17) 0.0015(13) -0.0014(14) 0.0003(13)
C17 0.0277(16) 0.0196(15) 0.0310(17) -0.0017(13) -0.0031(13) 0.0009(12)
C18 0.0367(18) 0.0220(17) 0.0320(18) 0.0036(14) -0.0017(14) -0.0016(14)
C19 0.0316(17) 0.0212(16) 0.0325(18) 0.0031(14) -0.0024(14) 0.0030(13)
C20 0.0278(16) 0.0273(18) 0.0336(18) -0.0016(15) -0.0012(14) 0.0008(13)
C21 0.0281(16) 0.0169(15) 0.0330(18) 0.0008(13) -0.0022(13) -0.0020(12)
C22 0.0286(16) 0.0203(16) 0.0330(18) -0.0022(13) 0.0046(13) -0.0042(12)
C23 0.0355(18) 0.0259(17) 0.0326(18) 0.0032(14) 0.0036(14) -0.0046(14)
C24 0.0377(18) 0.0192(16) 0.0352(19) 0.0009(14) -0.0029(14) 0.0000(13)
C25 0.0341(17) 0.0223(16) 0.0309(18) -0.0036(14) 0.0014(14) 0.0014(13)
C26 0.0296(16) 0.0216(16) 0.0277(17) -0.0025(13) -0.0011(13) -0.0011(13)
C27 0.066(3) 0.045(2) 0.043(2) -0.0062(18) 0.0142(19) 0.0070(19)
C28 0.0397(19) 0.0276(18) 0.040(2) 0.0006(15) 0.0107(15) -0.0004(14)
C29 0.041(2) 0.039(2) 0.066(3) 0.0055(19) 0.0227(19) -0.0004(16)
C31 0.0344(18) 0.0214(17) 0.047(2) -0.0059(15) 0.0021(15) -0.0020(13)
C33 0.0425(19) 0.0212(16) 0.0290(18) 0.0015(13) 0.0026(14) 0.0075(14)
C34 0.042(2) 0.0344(19) 0.038(2) 0.0035(16) 0.0074(16) 0.0072(15)
C35 0.053(2) 0.0265(18) 0.0332(19) -0.0044(15) -0.0046(16) 0.0051(15)
C36 0.041(2) 0.054(2) 0.042(2) 0.0117(18) -0.0102(17) -0.0055(17)
C37 0.045(2) 0.0304(18) 0.0342(19) 0.0073(15) 0.0014(15) -0.0036(15)
C38 0.0361(18) 0.0272(17) 0.0312(18) 0.0058(14) -0.0030(14) -0.0045(14)
C39 0.0242(15) 0.0232(16) 0.0320(17) 0.0010(13) -0.0021(13) -0.0010(12)
C40 0.0247(16) 0.0240(16) 0.0334(18) -0.0037(14) 0.0031(13) 0.0013(12)
C41 0.041(2) 0.036(2) 0.048(2) -0.0002(17) 0.0154(17) 0.0011(16)
C42 0.049(2) 0.039(2) 0.0321(19) -0.0028(16) 0.0050(16) 0.0005(16)
C43 0.0381(18) 0.0244(17) 0.0332(18) -0.0030(14) 0.0083(14) 0.0003(14)
C44 0.0334(17) 0.0263(17) 0.0361(19) -0.0057(15) 0.0028(14) -0.0010(14)
C46 0.0306(17) 0.0231(17) 0.042(2) 0.0023(15) -0.0003(14) -0.0027(13)
C47 0.0219(15) 0.0172(15) 0.0326(17) 0.0001(13) -0.0005(12) -0.0003(11)
C48 0.0410(18) 0.0177(15) 0.0261(17) -0.0030(13) -0.0046(14) -0.0018(13)
C49 0.0387(19) 0.0282(18) 0.0319(18) -0.0064(14) -0.0083(14) 0.0013(14)
C50 0.0368(19) 0.034(2) 0.054(2) -0.0125(17) -0.0014(17) -0.0035(15)
C51 0.046(2) 0.047(2) 0.063(3) -0.019(2) 0.0154(19) -0.0121(18)
C52 0.0362(17) 0.0173(15) 0.0226(16) 0.0012(12) -0.0034(13) 0.0024(13)
C53 0.0332(17) 0.0189(15) 0.0282(17) 0.0029(13) -0.0028(13) 0.0023(13)
C54 0.0362(18) 0.0315(18) 0.0287(18) -0.0042(14) 0.0017(14) -0.0006(14)
C55 0.040(2) 0.042(2) 0.0339(19) 0.0024(16) 0.0030(15) -0.0069(16)
C56 0.0365(19) 0.040(2) 0.048(2) -0.0023(17) 0.0002(16) 0.0022(16)
C57 0.043(2) 0.0287(19) 0.044(2) -0.0099(16) -0.0072(16) 0.0058(15)
C58 0.058(2) 0.0234(18) 0.037(2) -0.0046(15) -0.0097(17) 0.0027(16)
C59 0.053(2) 0.0249(18) 0.0306(18) 0.0010(14) -0.0049(16) -0.0097(15)
C60 0.0429(19) 0.0244(17) 0.0223(16) 0.0025(13) -0.0032(14) -0.0019(14)
C61 0.041(2) 0.055(3) 0.082(3) -0.019(2) -0.015(2) 0.0051(19)
C62 0.044(2) 0.050(2) 0.044(2) 0.0002(18) -0.0049(17) 0.0024(17)
C63 0.045(2) 0.0286(18) 0.0316(18) 0.0004(14) 0.0016(15) -0.0072(15)
C64 0.047(2) 0.046(2) 0.043(2) 0.0059(18) 0.0054(17) -0.0078(17)
C65 0.0357(18) 0.0225(16) 0.0275(17) 0.0005(13) -0.0024(14) 0.0010(13)
C66 0.0340(18) 0.042(2) 0.0339(19) -0.0045(16) 0.0036(14) -0.0061(15)
C67 0.045(2) 0.043(2) 0.064(3) -0.001(2) 0.0038(19) -0.0138(18)
C68 0.036(2) 0.061(3) 0.043(2) 0.0023(19) 0.0022(16) -0.0068(18)
C69 0.0367(18) 0.0279(17) 0.0295(18) 0.0012(14) 0.0051(14) 0.0035(14)
C70 0.0426(19) 0.0219(16) 0.0287(18) -0.0007(14) -0.0023(15) 0.0018(14)
C71 0.0357(18) 0.0218(16) 0.0298(18) 0.0022(13) -0.0042(14) -0.0011(13)
B1 0.0241(17) 0.0247(19) 0.0270(19) 0.0019(15) 0.0009(14) 0.0010(14)
B2 0.041(2) 0.0200(19) 0.031(2) 0.0012(16) -0.0057(17) -0.0005(16)
O13 0.0545(17) 0.0606(19) 0.0667(19) -0.0049(16) -0.0003(14) -0.0147(14)
C72 0.069(3) 0.074(3) 0.058(3) 0.006(2) -0.009(2) -0.009(2)
C73 0.073(3) 0.047(3) 0.082(3) -0.002(2) -0.019(3) -0.008(2)
C74 0.048(2) 0.053(3) 0.066(3) 0.001(2) 0.007(2) -0.0048(19)
C75 0.042(2) 0.056(3) 0.051(2) -0.009(2) 0.0013(18) -0.0020(18)
O14 0.077(2) 0.065(2) 0.107(3) 0.010(2) -0.018(2) -0.0013(18)
C76 0.103(4) 0.049(3) 0.130(5) 0.005(3) -0.058(4) -0.016(3)
C77 0.115(4) 0.102(4) 0.149(5) -0.018(4) -0.041(4) -0.010(3)
C79 0.065(3) 0.089(3) 0.095(3) 0.021(3) -0.001(3) 0.000(3)
C80 0.099(5) 0.124(5) 0.092(4) 0.030(4) 0.021(4) 0.024(4)

loop_
_atom_type_symbol
_atom_type_description
_atom_type_scat_dispersion_real
_atom_type_scat_dispersion_imag
_atom_type_scat_source
C C 0.0033 0.0016 'International Tables Vol C Tables 4.2.6.8 and 6.1.1.4'
H H 0.0000 0.0000 'International Tables Vol C Tables 4.2.6.8 and 6.1.1.4'
N N 0.0061 0.0033 'International Tables Vol C Tables 4.2.6.8 and 6.1.1.4'
O O 0.0106 0.0060 'International Tables Vol C Tables 4.2.6.8 and 6.1.1.4'
B B 0.0013 0.0007 'International Tables Vol C Tables 4.2.6.8 and 6.1.1.4'

loop_
_geom_angle_atom_site_label_1
_geom_angle_atom_site_label_2
_geom_angle_atom_site_label_3
_geom_angle
_geom_angle_site_symmetry_1
_geom_angle_site_symmetry_3
_geom_angle_publ_flag
C11 N1 C12 123.7(3) . . ?
C11 N1 C52 122.5(2) . . ?
C52 N1 C12 113.5(2) . . ?
C11 N2 C14 123.5(2) . . ?
C11 N2 C48 121.7(2) . . ?
C48 N2 C14 114.8(2) . . ?
C4 N3 C1 122.2(2) . . ?
C4 N3 C47 123.6(2) . . ?
C47 N3 C1 113.5(2) . . ?
C4 N4 C3 124.2(2) . . ?
C4 N4 C21 122.8(2) . . ?
C21 N4 C3 112.6(2) . . ?
C10 N5 B1 112.1(2) . . ?
C10 N5 H4 117(2) . . ?
B1 N5 H4 126(2) . . ?
C15 N11 B2 163.7(3) . . ?
N3 C1 H1A 109.7 . . ?
N3 C1 H1B 109.7 . . ?
N3 C1 C2 109.8(2) . . ?
H1A C1 H1B 108.2 . . ?
C2 C1 H1A 109.7 . . ?
C2 C1 H1B 109.7 . . ?
C1 C2 H2A 110.1 . . ?
C1 C2 H2B 110.1 . . ?
C1 C2 C3 108.2(3) . . ?
H2A C2 H2B 108.4 . . ?
C3 C2 H2A 110.1 . . ?
C3 C2 H2B 110.1 . . ?
N4 C3 C2 111.6(2) . . ?
N4 C3 H3A 109.3 . . ?
N4 C3 H3B 109.3 . . ?
C2 C3 H3A 109.3 . . ?
C2 C3 H3B 109.3 . . ?
H3A C3 H3B 108.0 . . ?
N3 C4 N4 118.0(3) . . ?
N3 C4 B1 117.8(2) . . ?
N4 C4 B1 124.1(3) . . ?
C6 C5 B1 100.5(2) . . ?
C7 C5 C6 109.2(2) . . ?
C7 C5 B1 111.2(3) . . ?
C8 C5 C6 111.0(3) . . ?
C8 C5 C7 109.3(3) . . ?
C8 C5 B1 115.2(2) . . ?
C9 C6 C5 123.3(3) . . ?
C10 C6 C5 110.8(3) . . ?
C10 C6 C9 125.4(3) . . ?
N7 C7 C5 175.8(3) . . ?
N6 C8 C5 178.6(3) . . ?
N8 C9 C6 178.2(4) . . ?
N5 C10 C6 115.0(3) . . ?
N5 C10 C17 119.4(3) . . ?
C6 C10 C17 125.6(3) . . ?
N1 C11 B2 117.5(3) . . ?
N2 C11 N1 118.1(3) . . ?
N2 C11 B2 123.8(3) . . ?
N1 C12 H12A 109.4 . . ?
N1 C12 H12B 109.4 . . ?
N1 C12 C13 111.0(3) . . ?
H12A C12 H12B 108.0 . . ?
C13 C12 H12A 109.4 . . ?
C13 C12 H12B 109.4 . . ?
C12 C13 H13A 110.1 . . ?
C12 C13 H13B 110.1 . . ?
C12 C13 C14 108.0(3) . . ?
H13A C13 H13B 108.4 . . ?
C14 C13 H13A 110.1 . . ?
C14 C13 H13B 110.1 . . ?
N2 C14 C13 109.2(2) . . ?
N2 C14 H14A 109.8 . . ?
N2 C14 H14B 109.8 . . ?
C13 C14 H14A 109.8 . . ?
C13 C14 H14B 109.8 . . ?
H14A C14 H14B 108.3 . . ?
N11 C15 C16 178.3(3) . . ?
C15 C16 C17 122.5(3) . . ?
C15 C16 C18 120.0(3) . . ?
C18 C16 C17 117.4(3) . . ?
C16 C17 C10 111.6(2) . . ?
C19 C17 C10 108.1(2) . . ?
C19 C17 C16 108.5(3) . . ?
C19 C17 C20 108.2(3) . . ?
C20 C17 C10 109.6(2) . . ?
C20 C17 C16 110.7(3) . . ?
N9 C18 C16 176.0(3) . . ?
N10 C19 C17 175.6(3) . . ?
N12 C20 C17 179.7(4) . . ?
C22 C21 N4 118.2(3) . . ?
C22 C21 C26 122.3(3) . . ?
C26 C21 N4 119.4(3) . . ?
C21 C22 C28 123.4(3) . . ?
C23 C22 C21 117.7(3) . . ?
C23 C22 C28 118.8(3) . . ?
C22 C23 H23 119.7 . . ?
C24 C23 C22 120.6(3) . . ?
C24 C23 H23 119.7 . . ?
C23 C24 H24 119.9 . . ?
C25 C24 C23 120.1(3) . . ?
C25 C24 H24 119.9 . . ?
C24 C25 H25 119.1 . . ?
C24 C25 C26 121.8(3) . . ?
C26 C25 H25 119.1 . . ?
C21 C26 C33 123.4(3) . . ?
C25 C26 C21 117.0(3) . . ?
C25 C26 C33 119.5(3) . . ?
H27A C27 H27B 109.5 . . ?
H27A C27 H27C 109.5 . . ?
H27B C27 H27C 109.5 . . ?
C28 C27 H27A 109.5 . . ?
C28 C27 H27B 109.5 . . ?
C28 C27 H27C 109.5 . . ?
C22 C28 C27 112.8(3) . . ?
C22 C28 H28 107.9 . . ?
C22 C28 C29 109.4(3) . . ?
C27 C28 H28 107.9 . . ?
C27 C28 C29 110.9(3) . . ?
C29 C28 H28 107.9 . . ?
C28 C29 H29A 109.5 . . ?
C28 C29 H29B 109.5 . . ?
C28 C29 H29C 109.5 . . ?
H29A C29 H29B 109.5 . . ?
H29A C29 H29C 109.5 . . ?
H29B C29 H29C 109.5 . . ?
C44 C31 H31 119.8 . . ?
C46 C31 H31 119.8 . . ?
C46 C31 C44 120.3(3) . . ?
C26 C33 H33 108.0 . . ?
C26 C33 C34 112.6(3) . . ?
C26 C33 C35 110.2(3) . . ?
C34 C33 H33 108.0 . . ?
C34 C33 C35 109.9(3) . . ?
C35 C33 H33 108.0 . . ?
C33 C34 H34A 109.5 . . ?
C33 C34 H34B 109.5 . . ?
C33 C34 H34C 109.5 . . ?
H34A C34 H34B 109.5 . . ?
H34A C34 H34C 109.5 . . ?
H34B C34 H34C 109.5 . . ?
C33 C35 H35A 109.5 . . ?
C33 C35 H35B 109.5 . . ?
C33 C35 H35C 109.5 . . ?
H35A C35 H35B 109.5 . . ?
H35A C35 H35C 109.5 . . ?
H35B C35 H35C 109.5 . . ?
H36A C36 H36B 109.5 . . ?
H36A C36 H36C 109.5 . . ?
H36B C36 H36C 109.5 . . ?
C38 C36 H36A 109.5 . . ?
C38 C36 H36B 109.5 . . ?
C38 C36 H36C 109.5 . . ?
H37A C37 H37B 109.5 . . ?
H37A C37 H37C 109.5 . . ?
H37B C37 H37C 109.5 . . ?
C38 C37 H37A 109.5 . . ?
C38 C37 H37B 109.5 . . ?
C38 C37 H37C 109.5 . . ?
C36 C38 H38 108.6 . . ?
C37 C38 C36 108.2(3) . . ?
C37 C38 H38 108.6 . . ?
C39 C38 C36 110.7(3) . . ?
C39 C38 C37 112.0(3) . . ?
C39 C38 H38 108.6 . . ?
C46 C39 C38 118.7(3) . . ?
C46 C39 C47 117.4(3) . . ?
C47 C39 C38 123.9(3) . . ?
C44 C40 C43 119.3(3) . . ?
C44 C40 C47 117.0(3) . . ?
C47 C40 C43 123.7(3) . . ?
H41A C41 H41B 109.5 . . ?
H41A C41 H41C 109.5 . . ?
H41B C41 H41C 109.5 . . ?
C43 C41 H41A 109.5 . . ?
C43 C41 H41B 109.5 . . ?
C43 C41 H41C 109.5 . . ?
H42A C42 H42B 109.5 . . ?
H42A C42 H42C 109.5 . . ?
H42B C42 H42C 109.5 . . ?
C43 C42 H42A 109.5 . . ?
C43 C42 H42B 109.5 . . ?
C43 C42 H42C 109.5 . . ?
C40 C43 C41 111.0(3) . . ?
C40 C43 C42 112.9(3) . . ?
C40 C43 H43 107.4 . . ?
C41 C43 H43 107.4 . . ?
C42 C43 C41 110.4(3) . . ?
C42 C43 H43 107.4 . . ?
C31 C44 C40 121.6(3) . . ?
C31 C44 H44 119.2 . . ?
C40 C44 H44 119.2 . . ?
C31 C46 C39 121.1(3) . . ?
C31 C46 H46 119.5 . . ?
C39 C46 H46 119.5 . . ?
C39 C47 N3 118.5(3) . . ?
C39 C47 C40 122.4(3) . . ?
C40 C47 N3 118.6(3) . . ?
C49 C48 N2 118.8(3) . . ?
C60 C48 N2 118.3(3) . . ?
C60 C48 C49 122.7(3) . . ?
C48 C49 C50 123.5(3) . . ?
C57 C49 C48 116.9(3) . . ?
C57 C49 C50 119.6(3) . . ?
C49 C50 H50 107.9 . . ?
C49 C50 C61 112.1(3) . . ?
C51 C50 C49 109.8(3) . . ?
C51 C50 H50 107.9 . . ?
C51 C50 C61 111.2(3) . . ?
C61 C50 H50 107.9 . . ?
C50 C51 H51A 109.5 . . ?
C50 C51 H51B 109.5 . . ?
C50 C51 H51C 109.5 . . ?
H51A C51 H51B 109.5 . . ?
H51A C51 H51C 109.5 . . ?
H51B C51 H51C 109.5 . . ?
C53 C52 N1 119.2(3) . . ?
C53 C52 C65 122.7(3) . . ?
C65 C52 N1 118.0(3) . . ?
C52 C53 C54 122.9(3) . . ?
C52 C53 C71 117.6(3) . . ?
C71 C53 C54 119.4(3) . . ?
C53 C54 H54 107.9 . . ?
C53 C54 C55 112.1(3) . . ?
C53 C54 C56 110.6(3) . . ?
C55 C54 H54 107.9 . . ?
C55 C54 C56 110.3(3) . . ?
C56 C54 H54 107.9 . . ?
C54 C55 H55A 109.5 . . ?
C54 C55 H55B 109.5 . . ?
C54 C55 H55C 109.5 . . ?
H55A C55 H55B 109.5 . . ?
H55A C55 H55C 109.5 . . ?
H55B C55 H55C 109.5 . . ?
C54 C56 H56A 109.5 . . ?
C54 C56 H56B 109.5 . . ?
C54 C56 H56C 109.5 . . ?
H56A C56 H56B 109.5 . . ?
H56A C56 H56C 109.5 . . ?
H56B C56 H56C 109.5 . . ?
C49 C57 H57 119.1 . . ?
C58 C57 C49 121.7(3) . . ?
C58 C57 H57 119.1 . . ?
C57 C58 H58 119.8 . . ?
C57 C58 C59 120.3(3) . . ?
C59 C58 H58 119.8 . . ?
C58 C59 H59 119.6 . . ?
C58 C59 C60 120.7(3) . . ?
C60 C59 H59 119.6 . . ?
C48 C60 C63 122.9(3) . . ?
C59 C60 C48 117.6(3) . . ?
C59 C60 C63 119.5(3) . . ?
C50 C61 H61A 109.5 . . ?
C50 C61 H61B 109.5 . . ?
C50 C61 H61C 109.5 . . ?
H61A C61 H61B 109.5 . . ?
H61A C61 H61C 109.5 . . ?
H61B C61 H61C 109.5 . . ?
H62A C62 H62B 109.5 . . ?
H62A C62 H62C 109.5 . . ?
H62B C62 H62C 109.5 . . ?
C63 C62 H62A 109.5 . . ?
C63 C62 H62B 109.5 . . ?
C63 C62 H62C 109.5 . . ?
C60 C63 C62 111.1(3) . . ?
C60 C63 H63 107.8 . . ?
C60 C63 C64 112.2(3) . . ?
C62 C63 H63 107.8 . . ?
C62 C63 C64 110.0(3) . . ?
C64 C63 H63 107.8 . . ?
C63 C64 H64A 109.5 . . ?
C63 C64 H64B 109.5 . . ?
C63 C64 H64C 109.5 . . ?
H64A C64 H64B 109.5 . . ?
H64A C64 H64C 109.5 . . ?
H64B C64 H64C 109.5 . . ?
C52 C65 C66 122.6(3) . . ?
C69 C65 C52 117.5(3) . . ?
C69 C65 C66 119.9(3) . . ?
C65 C66 H66 107.6 . . ?
C65 C66 C67 110.6(3) . . ?
C65 C66 C68 112.0(3) . . ?
C67 C66 H66 107.6 . . ?
C68 C66 H66 107.6 . . ?
C68 C66 C67 111.3(3) . . ?
C66 C67 H67A 109.5 . . ?
C66 C67 H67B 109.5 . . ?
C66 C67 H67C 109.5 . . ?
H67A C67 H67B 109.5 . . ?
H67A C67 H67C 109.5 . . ?
H67B C67 H67C 109.5 . . ?
C66 C68 H68A 109.5 . . ?
C66 C68 H68B 109.5 . . ?
C66 C68 H68C 109.5 . . ?
H68A C68 H68B 109.5 . . ?
H68A C68 H68C 109.5 . . ?
H68B C68 H68C 109.5 . . ?
C65 C69 H69 119.5 . . ?
C70 C69 C65 121.0(3) . . ?
C70 C69 H69 119.5 . . ?
C69 C70 H70 119.9 . . ?
C71 C70 C69 120.1(3) . . ?
C71 C70 H70 119.9 . . ?
C53 C71 H71 119.5 . . ?
C70 C71 C53 121.0(3) . . ?
C70 C71 H71 119.5 . . ?
N5 B1 C4 116.8(3) . . ?
N5 B1 C5 99.0(2) . . ?
N5 B1 H1 107.8(18) . . ?
C4 B1 C5 116.4(2) . . ?
C4 B1 H1 107.7(18) . . ?
C5 B1 H1 108.4(18) . . ?
N11 B2 C11 114.7(3) . . ?
N11 B2 H2 110.2(18) . . ?
N11 B2 H3 104.3(18) . . ?
C11 B2 H2 104.0(18) . . ?
C11 B2 H3 112.8(18) . . ?
H2 B2 H3 111(3) . . ?
C74 O13 C72 107.0(3) . . ?
O13 C72 H72A 110.1 . . ?
O13 C72 H72B 110.1 . . ?
O13 C72 C73 107.9(3) . . ?
H72A C72 H72B 108.4 . . ?
C73 C72 H72A 110.1 . . ?
C73 C72 H72B 110.1 . . ?
C72 C73 H73A 111.0 . . ?
C72 C73 H73B 111.0 . . ?
C72 C73 C75 103.7(4) . . ?
H73A C73 H73B 109.0 . . ?
C75 C73 H73A 111.0 . . ?
C75 C73 H73B 111.0 . . ?
O13 C74 H74A 110.5 . . ?
O13 C74 H74B 110.5 . . ?
O13 C74 C75 105.9(3) . . ?
H74A C74 H74B 108.7 . . ?
C75 C74 H74A 110.5 . . ?
C75 C74 H74B 110.5 . . ?
C73 C75 H75A 111.5 . . ?
C73 C75 H75B 111.5 . . ?
C74 C75 C73 101.5(3) . . ?
C74 C75 H75A 111.5 . . ?
C74 C75 H75B 111.5 . . ?
H75A C75 H75B 109.3 . . ?
C76 O14 C80 106.5(5) . . ?
O14 C76 H76A 110.7 . . ?
O14 C76 H76B 110.7 . . ?
O14 C76 C77 105.1(5) . . ?
H76A C76 H76B 108.8 . . ?
C77 C76 H76A 110.7 . . ?
C77 C76 H76B 110.7 . . ?
C76 C77 H77A 110.2 . . ?
C76 C77 H77B 110.2 . . ?
H77A C77 H77B 108.5 . . ?
C79 C77 C76 107.8(5) . . ?
C79 C77 H77A 110.2 . . ?
C79 C77 H77B 110.2 . . ?
C77 C79 H79A 111.0 . . ?
C77 C79 H79B 111.0 . . ?
C77 C79 C80 103.8(5) . . ?
H79A C79 H79B 109.0 . . ?
C80 C79 H79A 111.0 . . ?
C80 C79 H79B 111.0 . . ?
O14 C80 C79 103.7(5) . . ?
O14 C80 H80A 111.0 . . ?
O14 C80 H80B 111.0 . . ?
C79 C80 H80A 111.0 . . ?
C79 C80 H80B 111.0 . . ?
H80A C80 H80B 109.0 . . ?

loop_
_geom_bond_atom_site_label_1
_geom_bond_atom_site_label_2
_geom_bond_distance
_geom_bond_site_symmetry_2
_geom_bond_publ_flag
N1 C11 1.346(4) . ?
N1 C12 1.472(4) . ?
N1 C52 1.451(4) . ?
N2 C11 1.332(4) . ?
N2 C14 1.480(4) . ?
N2 C48 1.457(4) . ?
N3 C1 1.484(4) . ?
N3 C4 1.338(4) . ?
N3 C47 1.457(4) . ?
N4 C3 1.482(4) . ?
N4 C4 1.344(4) . ?
N4 C21 1.450(4) . ?
N5 C10 1.325(4) . ?
N5 B1 1.536(4) . ?
N5 H4 0.963(18) . ?
N6 C8 1.146(4) . ?
N7 C7 1.148(4) . ?
N8 C9 1.153(5) . ?
N9 C18 1.159(4) . ?
N10 C19 1.150(4) . ?
N11 C15 1.159(4) . ?
N11 B2 1.533(4) . ?
N12 C20 1.144(4) . ?
C1 H1A 0.9900 . ?
C1 H1B 0.9900 . ?
C1 C2 1.497(4) . ?
C2 H2A 0.9900 . ?
C2 H2B 0.9900 . ?
C2 C3 1.498(4) . ?
C3 H3A 0.9900 . ?
C3 H3B 0.9900 . ?
C4 B1 1.641(4) . ?
C5 C6 1.532(4) . ?
C5 C7 1.478(4) . ?
C5 C8 1.465(4) . ?
C5 B1 1.724(5) . ?
C6 C9 1.402(5) . ?
C6 C10 1.365(4) . ?
C10 C17 1.541(4) . ?
C11 B2 1.629(5) . ?
C12 H12A 0.9900 . ?
C12 H12B 0.9900 . ?
C12 C13 1.505(5) . ?
C13 H13A 0.9900 . ?
C13 H13B 0.9900 . ?
C13 C14 1.510(4) . ?
C14 H14A 0.9900 . ?
C14 H14B 0.9900 . ?
C15 C16 1.373(4) . ?
C16 C17 1.521(4) . ?
C16 C18 1.409(5) . ?
C17 C19 1.485(4) . ?
C17 C20 1.485(4) . ?
C21 C22 1.402(4) . ?
C21 C26 1.403(4) . ?
C22 C23 1.399(4) . ?
C22 C28 1.516(4) . ?
C23 H23 0.9500 . ?
C23 C24 1.385(5) . ?
C24 H24 0.9500 . ?
C24 C25 1.377(5) . ?
C25 H25 0.9500 . ?
C25 C26 1.393(4) . ?
C26 C33 1.511(4) . ?
C27 H27A 0.9800 . ?
C27 H27B 0.9800 . ?
C27 H27C 0.9800 . ?
C27 C28 1.528(5) . ?
C28 H28 1.0000 . ?
C28 C29 1.529(5) . ?
C29 H29A 0.9800 . ?
C29 H29B 0.9800 . ?
C29 H29C 0.9800 . ?
C31 H31 0.9500 . ?
C31 C44 1.381(5) . ?
C31 C46 1.373(5) . ?
C33 H33 1.0000 . ?
C33 C34 1.529(5) . ?
C33 C35 1.535(4) . ?
C34 H34A 0.9800 . ?
C34 H34B 0.9800 . ?
C34 H34C 0.9800 . ?
C35 H35A 0.9800 . ?
C35 H35B 0.9800 . ?
C35 H35C 0.9800 . ?
C36 H36A 0.9800 . ?
C36 H36B 0.9800 . ?
C36 H36C 0.9800 . ?
C36 C38 1.536(5) . ?
C37 H37A 0.9800 . ?
C37 H37B 0.9800 . ?
C37 H37C 0.9800 . ?
C37 C38 1.531(5) . ?
C38 H38 1.0000 . ?
C38 C39 1.530(4) . ?
C39 C46 1.399(4) . ?
C39 C47 1.402(4) . ?
C40 C43 1.522(4) . ?
C40 C44 1.389(4) . ?
C40 C47 1.408(4) . ?
C41 H41A 0.9800 . ?
C41 H41B 0.9800 . ?
C41 H41C 0.9800 . ?
C41 C43 1.530(5) . ?
C42 H42A 0.9800 . ?
C42 H42B 0.9800 . ?
C42 H42C 0.9800 . ?
C42 C43 1.527(5) . ?
C43 H43 1.0000 . ?
C44 H44 0.9500 . ?
C46 H46 0.9500 . ?
C48 C49 1.398(5) . ?
C48 C60 1.396(4) . ?
C49 C50 1.525(5) . ?
C49 C57 1.392(5) . ?
C50 H50 1.0000 . ?
C50 C51 1.524(5) . ?
C50 C61 1.535(5) . ?
C51 H51A 0.9800 . ?
C51 H51B 0.9800 . ?
C51 H51C 0.9800 . ?
C52 C53 1.394(4) . ?
C52 C65 1.399(4) . ?
C53 C54 1.521(4) . ?
C53 C71 1.394(4) . ?
C54 H54 1.0000 . ?
C54 C55 1.531(5) . ?
C54 C56 1.533(5) . ?
C55 H55A 0.9800 . ?
C55 H55B 0.9800 . ?
C55 H55C 0.9800 . ?
C56 H56A 0.9800 . ?
C56 H56B 0.9800 . ?
C56 H56C 0.9800 . ?
C57 H57 0.9500 . ?
C57 C58 1.371(5) . ?
C58 H58 0.9500 . ?
C58 C59 1.379(5) . ?
C59 H59 0.9500 . ?
C59 C60 1.395(5) . ?
C60 C63 1.515(5) . ?
C61 H61A 0.9800 . ?
C61 H61B 0.9800 . ?
C61 H61C 0.9800 . ?
C62 H62A 0.9800 . ?
C62 H62B 0.9800 . ?
C62 H62C 0.9800 . ?
C62 C63 1.520(5) . ?
C63 H63 1.0000 . ?
C63 C64 1.531(5) . ?
C64 H64A 0.9800 . ?
C64 H64B 0.9800 . ?
C64 H64C 0.9800 . ?
C65 C66 1.515(4) . ?
C65 C69 1.393(4) . ?
C66 H66 1.0000 . ?
C66 C67 1.531(5) . ?
C66 C68 1.525(5) . ?
C67 H67A 0.9800 . ?
C67 H67B 0.9800 . ?
C67 H67C 0.9800 . ?
C68 H68A 0.9800 . ?
C68 H68B 0.9800 . ?
C68 H68C 0.9800 . ?
C69 H69 0.9500 . ?
C69 C70 1.385(4) . ?
C70 H70 0.9500 . ?
C70 C71 1.381(5) . ?
C71 H71 0.9500 . ?
B1 H1 1.10(4) . ?
B2 H2 1.13(4) . ?
B2 H3 1.15(4) . ?
O13 C72 1.430(5) . ?
O13 C74 1.423(5) . ?
C72 H72A 0.9900 . ?
C72 H72B 0.9900 . ?
C72 C73 1.520(6) . ?
C73 H73A 0.9900 . ?
C73 H73B 0.9900 . ?
C73 C75 1.520(6) . ?
C74 H74A 0.9900 . ?
C74 H74B 0.9900 . ?
C74 C75 1.500(6) . ?
C75 H75A 0.9900 . ?
C75 H75B 0.9900 . ?
O14 C76 1.420(6) . ?
O14 C80 1.435(7) . ?
C76 H76A 0.9900 . ?
C76 H76B 0.9900 . ?
C76 C77 1.505(8) . ?
C77 H77A 0.9900 . ?
C77 H77B 0.9900 . ?
C77 C79 1.442(8) . ?
C79 H79A 0.9900 . ?
C79 H79B 0.9900 . ?
C79 C80 1.520(8) . ?
C80 H80A 0.9900 . ?
C80 H80B 0.9900 . ?

loop_
_geom_torsion_atom_site_label_1
_geom_torsion_atom_site_label_2
_geom_torsion_atom_site_label_3
_geom_torsion_atom_site_label_4
_geom_torsion
_geom_torsion_site_symmetry_1
_geom_torsion_site_symmetry_2
_geom_torsion_site_symmetry_3
_geom_torsion_site_symmetry_4
_geom_torsion_publ_flag
N1 C11 B2 N11 -151.2(3) . . . . ?
N1 C12 C13 C14 -51.6(3) . . . . ?
N1 C52 C53 C54 6.5(4) . . . . ?
N1 C52 C53 C71 -175.1(3) . . . . ?
N1 C52 C65 C66 -7.4(4) . . . . ?
N1 C52 C65 C69 175.5(3) . . . . ?
N2 C11 B2 N11 37.3(5) . . . . ?
N2 C48 C49 C50 0.5(5) . . . . ?
N2 C48 C49 C57 177.9(3) . . . . ?
N2 C48 C60 C59 -176.7(3) . . . . ?
N2 C48 C60 C63 4.3(4) . . . . ?
N3 C1 C2 C3 56.7(3) . . . . ?
N3 C4 B1 N5 166.1(3) . . . . ?
N3 C4 B1 C5 -77.3(3) . . . . ?
N4 C4 B1 N5 -11.6(4) . . . . ?
N4 C4 B1 C5 104.9(3) . . . . ?
N4 C21 C22 C23 -176.1(3) . . . . ?
N4 C21 C22 C28 6.0(4) . . . . ?
N4 C21 C26 C25 176.5(3) . . . . ?
N4 C21 C26 C33 -5.3(4) . . . . ?
N5 C10 C17 C16 -20.8(4) . . . . ?
N5 C10 C17 C19 -140.0(3) . . . . ?
N5 C10 C17 C20 102.2(3) . . . . ?
C1 N3 C4 N4 4.4(4) . . . . ?
C1 N3 C4 B1 -173.5(3) . . . . ?
C1 N3 C47 C39 -77.6(3) . . . . ?
C1 N3 C47 C40 95.0(3) . . . . ?
C1 C2 C3 N4 -48.2(4) . . . . ?
C3 N4 C4 N3 5.4(4) . . . . ?
C3 N4 C4 B1 -176.8(3) . . . . ?
C3 N4 C21 C22 -89.4(3) . . . . ?
C3 N4 C21 C26 87.6(3) . . . . ?
C4 N3 C1 C2 -36.6(4) . . . . ?
C4 N3 C47 C39 112.2(3) . . . . ?
C4 N3 C47 C40 -75.2(4) . . . . ?
C4 N4 C3 C2 18.1(4) . . . . ?
C4 N4 C21 C22 84.1(4) . . . . ?
C4 N4 C21 C26 -98.9(3) . . . . ?
C5 C6 C10 N5 4.1(4) . . . . ?
C5 C6 C10 C17 -174.0(3) . . . . ?
C6 C5 B1 N5 -12.4(3) . . . . ?
C6 C5 B1 C4 -138.5(3) . . . . ?
C6 C10 C17 C16 157.2(3) . . . . ?
C6 C10 C17 C19 38.0(4) . . . . ?
C6 C10 C17 C20 -79.8(4) . . . . ?
C7 C5 C6 C9 -63.7(4) . . . . ?
C7 C5 C6 C10 123.3(3) . . . . ?
C7 C5 B1 N5 -128.0(3) . . . . ?
C7 C5 B1 C4 105.9(3) . . . . ?
C8 C5 C6 C9 56.8(4) . . . . ?
C8 C5 C6 C10 -116.1(3) . . . . ?
C8 C5 B1 N5 106.9(3) . . . . ?
C8 C5 B1 C4 -19.2(4) . . . . ?
C9 C6 C10 N5 -168.7(3) . . . . ?
C9 C6 C10 C17 13.2(5) . . . . ?
C10 N5 B1 C4 142.0(3) . . . . ?
C10 N5 B1 C5 16.1(3) . . . . ?
C11 N1 C12 C13 21.9(4) . . . . ?
C11 N1 C52 C53 -100.4(3) . . . . ?
C11 N1 C52 C65 84.7(4) . . . . ?
C11 N2 C14 C13 -31.3(4) . . . . ?
C11 N2 C48 C49 86.7(4) . . . . ?
C11 N2 C48 C60 -97.0(4) . . . . ?
C12 N1 C11 N2 5.8(4) . . . . ?
C12 N1 C11 B2 -166.3(3) . . . . ?
C12 N1 C52 C53 85.5(3) . . . . ?
C12 N1 C52 C65 -89.4(3) . . . . ?
C12 C13 C14 N2 55.5(3) . . . . ?
C14 N2 C11 N1 -0.6(4) . . . . ?
C14 N2 C11 B2 171.0(3) . . . . ?
C14 N2 C48 C49 -93.3(3) . . . . ?
C14 N2 C48 C60 83.0(3) . . . . ?
C15 N11 B2 C11 -163.5(10) . . . . ?
C15 C16 C17 C10 131.6(3) . . . . ?
C15 C16 C17 C19 -109.4(3) . . . . ?
C15 C16 C17 C20 9.2(4) . . . . ?
C18 C16 C17 C10 -52.8(4) . . . . ?
C18 C16 C17 C19 66.2(3) . . . . ?
C18 C16 C17 C20 -175.2(3) . . . . ?
C21 N4 C3 C2 -168.5(3) . . . . ?
C21 N4 C4 N3 -167.3(3) . . . . ?
C21 N4 C4 B1 10.4(4) . . . . ?
C21 C22 C23 C24 -2.1(4) . . . . ?
C21 C22 C28 C27 -126.0(3) . . . . ?
C21 C22 C28 C29 110.1(3) . . . . ?
C21 C26 C33 C34 132.4(3) . . . . ?
C21 C26 C33 C35 -104.5(3) . . . . ?
C22 C21 C26 C25 -6.6(4) . . . . ?
C22 C21 C26 C33 171.6(3) . . . . ?
C22 C23 C24 C25 -2.9(5) . . . . ?
C23 C22 C28 C27 56.1(4) . . . . ?
C23 C22 C28 C29 -67.8(4) . . . . ?
C23 C24 C25 C26 3.3(5) . . . . ?
C24 C25 C26 C21 1.3(4) . . . . ?
C24 C25 C26 C33 -176.9(3) . . . . ?
C25 C26 C33 C34 -49.5(4) . . . . ?
C25 C26 C33 C35 73.6(4) . . . . ?
C26 C21 C22 C23 7.0(4) . . . . ?
C26 C21 C22 C28 -170.9(3) . . . . ?
C28 C22 C23 C24 175.9(3) . . . . ?
C36 C38 C39 C46 -71.7(4) . . . . ?
C36 C38 C39 C47 107.0(3) . . . . ?
C37 C38 C39 C46 49.2(4) . . . . ?
C37 C38 C39 C47 -132.1(3) . . . . ?
C38 C39 C46 C31 178.5(3) . . . . ?
C38 C39 C47 N3 -3.4(4) . . . . ?
C38 C39 C47 C40 -175.7(3) . . . . ?
C43 C40 C44 C31 -175.0(3) . . . . ?
C43 C40 C47 N3 1.0(4) . . . . ?
C43 C40 C47 C39 173.3(3) . . . . ?
C44 C31 C46 C39 -1.2(5) . . . . ?
C44 C40 C43 C41 78.3(4) . . . . ?
C44 C40 C43 C42 -46.4(4) . . . . ?
C44 C40 C47 N3 -176.5(3) . . . . ?
C44 C40 C47 C39 -4.2(4) . . . . ?
C46 C31 C44 C40 -0.1(5) . . . . ?
C46 C39 C47 N3 175.4(2) . . . . ?
C46 C39 C47 C40 3.1(4) . . . . ?
C47 N3 C1 C2 153.0(3) . . . . ?
C47 N3 C4 N4 173.8(3) . . . . ?
C47 N3 C4 B1 -4.1(4) . . . . ?
C47 C39 C46 C31 -0.3(4) . . . . ?
C47 C40 C43 C41 -99.2(3) . . . . ?
C47 C40 C43 C42 136.1(3) . . . . ?
C47 C40 C44 C31 2.7(4) . . . . ?
C48 N2 C11 N1 179.4(3) . . . . ?
C48 N2 C11 B2 -9.0(5) . . . . ?
C48 N2 C14 C13 148.8(3) . . . . ?
C48 C49 C50 C51 106.8(4) . . . . ?
C48 C49 C50 C61 -129.0(4) . . . . ?
C48 C49 C57 C58 -2.5(5) . . . . ?
C48 C60 C63 C62 -113.9(3) . . . . ?
C48 C60 C63 C64 122.5(3) . . . . ?
C49 C48 C60 C59 -0.6(5) . . . . ?
C49 C48 C60 C63 -179.6(3) . . . . ?
C49 C57 C58 C59 1.8(5) . . . . ?
C50 C49 C57 C58 175.1(3) . . . . ?
C52 N1 C11 N2 -167.7(3) . . . . ?
C52 N1 C11 B2 20.2(4) . . . . ?
C52 N1 C12 C13 -164.1(3) . . . . ?
C52 C53 C54 C55 -121.3(3) . . . . ?
C52 C53 C54 C56 115.2(3) . . . . ?
C52 C53 C71 C70 0.5(4) . . . . ?
C52 C65 C66 C67 -107.7(4) . . . . ?
C52 C65 C66 C68 127.6(3) . . . . ?
C52 C65 C69 C70 -1.2(4) . . . . ?
C53 C52 C65 C66 177.9(3) . . . . ?
C53 C52 C65 C69 0.7(4) . . . . ?
C54 C53 C71 C70 179.0(3) . . . . ?
C57 C49 C50 C51 -70.5(4) . . . . ?
C57 C49 C50 C61 53.6(4) . . . . ?
C57 C58 C59 C60 -0.5(5) . . . . ?
C58 C59 C60 C48 -0.1(5) . . . . ?
C58 C59 C60 C63 178.9(3) . . . . ?
C59 C60 C63 C62 67.1(4) . . . . ?
C59 C60 C63 C64 -56.5(4) . . . . ?
C60 C48 C49 C50 -175.6(3) . . . . ?
C60 C48 C49 C57 1.9(5) . . . . ?
C65 C52 C53 C54 -178.9(3) . . . . ?
C65 C52 C53 C71 -0.4(4) . . . . ?
C65 C69 C70 C71 1.3(5) . . . . ?
C66 C65 C69 C70 -178.4(3) . . . . ?
C69 C65 C66 C67 69.4(4) . . . . ?
C69 C65 C66 C68 -55.3(4) . . . . ?
C69 C70 C71 C53 -0.9(5) . . . . ?
C71 C53 C54 C55 60.3(4) . . . . ?
C71 C53 C54 C56 -63.2(4) . . . . ?
B1 N5 C10 C6 -14.2(4) . . . . ?
B1 N5 C10 C17 164.0(3) . . . . ?
B1 C5 C6 C9 179.2(3) . . . . ?
B1 C5 C6 C10 6.2(3) . . . . ?
O13 C72 C73 C75 9.4(5) . . . . ?
O13 C74 C75 C73 37.8(4) . . . . ?
C72 O13 C74 C75 -33.0(4) . . . . ?
C72 C73 C75 C74 -27.8(5) . . . . ?
C74 O13 C72 C73 14.3(5) . . . . ?
O14 C76 C77 C79 -9.2(8) . . . . ?
C76 O14 C80 C79 -37.1(6) . . . . ?
C76 C77 C79 C80 -12.8(7) . . . . ?
C77 C79 C80 O14 30.2(7) . . . . ?
C80 O14 C76 C77 29.1(6) . . . . ?
